data_7036563
loop_
_publ_author_name
'G\'omez-Iglesias, Patricia'
'Mart\'in-Alvarez, Jose Miguel'
'Miguel, Daniel'
'Villafa\~ne, Fernando'

_publ_section_title
;
 Amidino ligands obtained from the coupling of 1-methylcytosine and
 nitrile: a new method to incorporate biomolecules into luminescent
 Re(CO)3 complexes.
;
_journal_issue 40
_journal_name_full 'Dalton transactions (Cambridge, England : 2003)'
_journal_page_first 17478
_journal_page_last 17481
_journal_paper_doi 10.1039/c5dt03221k
_journal_volume 44
_journal_year 2015
_chemical_formula_moiety 'C10 H10 Br N4 O4 Re, C3 H6 O'
_chemical_formula_sum 'C13 H16 Br N4 O5 Re'
_chemical_formula_weight 574.41
_chemical_name_systematic
;
 ?
;
_space_group_crystal_system monoclinic
_space_group_IT_number 14
_space_group_name_Hall '-P 2yn'
_space_group_name_H-M_alt 'P 1 21/n 1'
_symmetry_space_group_name_Hall '-P 2yn'
_symmetry_space_group_name_H-M 'P 1 21/n 1'
_atom_sites_solution_hydrogens geom
_atom_sites_solution_primary direct
_audit_creation_date 2015-07-28
_audit_creation_method
;
Olex2 1.2
(compiled 2015.01.26 svn.r3150 for OlexSys, GUI svn.r4998)
;
_audit_update_record
;
2015-07-28 deposited with the CCDC.
2015-09-16 downloaded from the CCDC.
;
_cell_angle_alpha 90
_cell_angle_beta 116.660(4)
_cell_angle_gamma 90
_cell_formula_units_Z 4
_cell_length_a 11.1440(3)
_cell_length_b 15.7198(3)
_cell_length_c 11.5351(3)
_cell_measurement_reflns_used 3832
_cell_measurement_temperature 293(2)
_cell_measurement_theta_max 28.0130
_cell_measurement_theta_min 2.5760
_cell_volume 1805.90(10)
_computing_cell_refinement
'CrysAlisPro, Agilent Technologies, Version 1.171.37.35 (release 13-08-2014 CrysAlis171 .NET) (compiled Aug 13 2014,18:06:01)'
_computing_data_collection
;
CrysAlisPro, Agilent Technologies,
Version 1.171.37.35 (release 13-08-2014 CrysAlis171 .NET)
(compiled Aug 13 2014,18:06:01)
;
_computing_data_reduction
'CrysAlisPro, Agilent Technologies, Version 1.171.37.35 (release 13-08-2014 CrysAlis171 .NET) (compiled Aug 13 2014,18:06:01)'
_computing_molecular_graphics 'Olex2 (Dolomanov et al., 2009)'
_computing_publication_material 'Olex2 (Dolomanov et al., 2009)'
_computing_structure_refinement 'ShelXL (Sheldrick, 2008)'
_computing_structure_solution 'ShelXS (Sheldrick, 2008)'
_diffrn_ambient_temperature 293(2)
_diffrn_detector 'CCD plate'
_diffrn_detector_area_resol_mean 10.4757
_diffrn_detector_type Atlas
_diffrn_measured_fraction_theta_full 0.994
_diffrn_measured_fraction_theta_max 0.801
_diffrn_measurement_details
;
  1 omega  -66.00   17.00   1.0000   25.7450
omega____ theta____ kappa____ phi______ frames
    -       -7.9100  -57.0000  120.0000 83

  2 omega  -51.00   19.00   1.0000   25.7450
omega____ theta____ kappa____ phi______ frames
    -        9.7850  -37.0000  -90.0000 70
;
_diffrn_measurement_device 'four-circle diffractometer'
_diffrn_measurement_device_type 'SuperNova, Dual, Cu at zero, Atlas'
_diffrn_measurement_method '\w scans'
_diffrn_orient_matrix_UB_11 0.0059429000
_diffrn_orient_matrix_UB_12 0.0449753000
_diffrn_orient_matrix_UB_13 0.0024897000
_diffrn_orient_matrix_UB_21 -0.0383119000
_diffrn_orient_matrix_UB_22 0.0019748000
_diffrn_orient_matrix_UB_23 -0.0683435000
_diffrn_orient_matrix_UB_31 -0.0597724000
_diffrn_orient_matrix_UB_32 0.0032043000
_diffrn_orient_matrix_UB_33 0.0072559000
_diffrn_radiation_monochromator mirror
_diffrn_radiation_probe x-ray
_diffrn_radiation_type MoK\a
_diffrn_radiation_wavelength 0.71073
_diffrn_reflns_av_R_equivalents 0.0234
_diffrn_reflns_av_unetI/netI 0.0379
_diffrn_reflns_laue_measured_fraction_full 0.994
_diffrn_reflns_laue_measured_fraction_max 0.801
_diffrn_reflns_limit_h_max 14
_diffrn_reflns_limit_h_min -11
_diffrn_reflns_limit_k_max 20
_diffrn_reflns_limit_k_min -16
_diffrn_reflns_limit_l_max 15
_diffrn_reflns_limit_l_min -12
_diffrn_reflns_number 7516
_diffrn_reflns_point_group_measured_fraction_full 0.994
_diffrn_reflns_point_group_measured_fraction_max 0.801
_diffrn_reflns_theta_full 25.242
_diffrn_reflns_theta_max 28.984
_diffrn_reflns_theta_min 2.363
_diffrn_source 'SuperNova (Mo) X-ray Source'
_exptl_absorpt_coefficient_mu 8.971
_exptl_absorpt_correction_T_max 0.727
_exptl_absorpt_correction_T_min 0.547
_exptl_absorpt_correction_type gaussian
_exptl_absorpt_process_details
;
CrysAlisPro, Agilent Technologies,
Version 1.171.37.35 (release 13-08-2014 CrysAlis171 .NET)
(compiled Aug 13 2014,18:06:01)
Numerical absorption correction based on gaussian integration over
a multifaceted crystal model
Empirical absorption correction using spherical harmonics,
implemented in SCALE3 ABSPACK scaling algorithm.
;
_exptl_crystal_colour yellow
_exptl_crystal_density_diffrn 2.113
_exptl_crystal_F_000 1088
_exptl_crystal_size_max 0.1988
_exptl_crystal_size_mid 0.1082
_exptl_crystal_size_min 0.0768
_refine_diff_density_max 0.418
_refine_diff_density_min -0.615
_refine_diff_density_rms 0.107
_refine_ls_extinction_method none
_refine_ls_goodness_of_fit_ref 1.021
_refine_ls_hydrogen_treatment constr
_refine_ls_matrix_type full
_refine_ls_number_parameters 221
_refine_ls_number_reflns 3849
_refine_ls_number_restraints 0
_refine_ls_restrained_S_all 1.021
_refine_ls_R_factor_all 0.0358
_refine_ls_R_factor_gt 0.0254
_refine_ls_shift/su_max 0.002
_refine_ls_shift/su_mean 0.000
_refine_ls_structure_factor_coef Fsqd
_refine_ls_weighting_details 'w=1/[\s^2^(Fo^2^)+(0.0133P)^2^] where P=(Fo^2^+2Fc^2^)/3'
_refine_ls_weighting_scheme calc
_refine_ls_wR_factor_gt 0.0427
_refine_ls_wR_factor_ref 0.0464
_reflns_Friedel_coverage 0.000
_reflns_number_gt 3220
_reflns_number_total 3849
_reflns_threshold_expression 'I > 2\s(I)'
_cod_data_source_file c5dt03221k2.cif
_cod_data_source_block 1a
_cod_depositor_comments 'Adding full bibliography for 7036563--7036564.cif.'
_cod_original_cell_volume 1805.90(9)
_cod_database_code 7036563
_shelxl_version_number 2013-3
_chemical_oxdiff_formula 'C12 H12 N5 O4 Re1'
_shelx_space_group_comment
;
The symmetry employed for this shelxl refinement is uniquely defined
by the following loop, which should always be used as a source of
symmetry information in preference to the above space-group names.
They are only intended as comments.
;
_reflns_odcompleteness_completeness 96.48
_reflns_odcompleteness_iscentric 1
_reflns_odcompleteness_theta 26.32
_olex2_refinement_description
;
1. Fixed Uiso
 At 1.2 times of:
  All C(H) groups, All N(H) groups
 At 1.5 times of:
  All C(H,H,H) groups
2.a Aromatic/amide H refined with riding coordinates:
 N4(H4), N3(H3), C12(H12), C13(H13)
2.b Idealised Me refined as rotating group:
 C15(H15A,H15B,H15C), C22(H22A,H22B,H22C), C93(H93A,H93B,H93C), C92(H92A,H92B,
 H92C)
;
_olex2_submission_special_instructions 'No special instructions were received'

loop_
_space_group_symop_operation_xyz
'x, y, z'
'-x+1/2, y+1/2, -z+1/2'
'-x, -y, -z'
'x-1/2, -y-1/2, z-1/2'

loop_
_atom_site_label
_atom_site_type_symbol
_atom_site_fract_x
_atom_site_fract_y
_atom_site_fract_z
_atom_site_U_iso_or_equiv
_atom_site_adp_type
_atom_site_occupancy
_atom_site_site_symmetry_order
_atom_site_calc_flag
_atom_site_refinement_flags_posn
Re1 Re -0.09057(2) -0.14555(2) -0.42100(2) 0.03269(6) Uani 1 1 d .
Br1 Br -0.08715(4) 0.00945(3) -0.32765(5) 0.04424(11) Uani 1 1 d .
N1 N -0.3053(3) -0.14640(18) -0.4557(3) 0.0320(7) Uani 1 1 d .
C3 C -0.0121(4) -0.1910(3) -0.2464(5) 0.0459(11) Uani 1 1 d .
N4 N -0.1720(3) -0.0850(2) -0.6060(3) 0.0403(8) Uani 1 1 d .
H4 H -0.1158 -0.0798 -0.6379 0.048 Uiso 1 1 calc R
N3 N -0.3905(3) -0.0610(2) -0.6439(3) 0.0433(9) Uani 1 1 d .
H3 H -0.4599 -0.0315 -0.6928 0.052 Uiso 1 1 calc R
O3 O 0.0435(3) -0.2149(2) -0.1427(4) 0.0706(11) Uani 1 1 d .
N2 N -0.4633(3) -0.1937(2) -0.3811(4) 0.0411(8) Uani 1 1 d .
C2 C 0.0873(4) -0.1427(3) -0.4003(5) 0.0480(11) Uani 1 1 d .
C14 C -0.4051(3) -0.1036(3) -0.5489(4) 0.0363(9) Uani 1 1 d .
O1 O -0.0970(4) -0.3241(2) -0.5255(5) 0.0984(15) Uani 1 1 d .
C12 C -0.5598(4) -0.1463(3) -0.4731(5) 0.0493(12) Uani 1 1 d .
H12 H -0.6450 -0.1450 -0.4772 0.059 Uiso 1 1 calc R
C1 C -0.0993(4) -0.2564(3) -0.4873(5) 0.0565(13) Uani 1 1 d .
C13 C -0.5361(4) -0.1015(3) -0.5577(5) 0.0470(11) Uani 1 1 d .
H13 H -0.6037 -0.0694 -0.6214 0.056 Uiso 1 1 calc R
O2 O 0.1970(3) -0.1475(2) -0.3847(4) 0.0751(11) Uani 1 1 d .
C21 C -0.2879(4) -0.0552(3) -0.6782(4) 0.0407(10) Uani 1 1 d .
C11 C -0.3322(4) -0.1955(3) -0.3680(4) 0.0365(9) Uani 1 1 d .
O11 O -0.2496(3) -0.2388(2) -0.2848(3) 0.0574(9) Uani 1 1 d .
C15 C -0.4882(4) -0.2424(3) -0.2857(5) 0.0574(13) Uani 1 1 d .
H15A H -0.5830 -0.2456 -0.3129 0.086 Uiso 1 1 calc GR
H15B H -0.4452 -0.2147 -0.2028 0.086 Uiso 1 1 calc GR
H15C H -0.4525 -0.2988 -0.2788 0.086 Uiso 1 1 calc GR
C22 C -0.3238(4) -0.0123(3) -0.8042(5) 0.0623(14) Uani 1 1 d .
H22A H -0.3807 -0.0489 -0.8738 0.093 Uiso 1 1 calc GR
H22B H -0.2436 -0.0001 -0.8124 0.093 Uiso 1 1 calc GR
H22C H -0.3704 0.0398 -0.8079 0.093 Uiso 1 1 calc GR
O91 O -0.6171(3) 0.0392(2) -0.8140(4) 0.0722(10) Uani 1 1 d .
C91 C -0.7316(5) 0.0261(3) -0.8954(5) 0.0582(13) Uani 1 1 d .
C93 C -0.7883(6) -0.0602(4) -0.9244(6) 0.0889(19) Uani 1 1 d .
H93A H -0.8639 -0.0638 -0.9056 0.133 Uiso 1 1 calc GR
H93B H -0.7213 -0.1006 -0.8720 0.133 Uiso 1 1 calc GR
H93C H -0.8169 -0.0726 -1.0144 0.133 Uiso 1 1 calc GR
C92 C -0.8192(6) 0.0985(4) -0.9657(6) 0.104(2) Uani 1 1 d .
H92A H -0.7648 0.1452 -0.9680 0.156 Uiso 1 1 calc GR
H92B H -0.8709 0.1158 -0.9220 0.156 Uiso 1 1 calc GR
H92C H -0.8786 0.0814 -1.0527 0.156 Uiso 1 1 calc GR

loop_
_atom_site_aniso_label
_atom_site_aniso_U_11
_atom_site_aniso_U_22
_atom_site_aniso_U_33
_atom_site_aniso_U_23
_atom_site_aniso_U_13
_atom_site_aniso_U_12
Re1 0.02630(9) 0.03658(10) 0.03772(11) 0.00192(8) 0.01661(7) 0.00182(6)
Br1 0.0445(2) 0.0432(2) 0.0501(3) -0.0067(2) 0.0257(2) -0.00595(18)
N1 0.0296(15) 0.0367(17) 0.032(2) -0.0034(15) 0.0163(15) -0.0032(14)
C3 0.033(2) 0.039(2) 0.065(4) 0.009(2) 0.022(2) 0.0036(19)
N4 0.0326(17) 0.055(2) 0.039(2) 0.0046(17) 0.0208(16) 0.0008(16)
N3 0.0304(16) 0.055(2) 0.043(2) 0.0122(18) 0.0155(16) 0.0064(16)
O3 0.0536(19) 0.082(3) 0.062(3) 0.035(2) 0.0128(19) 0.0064(17)
N2 0.0338(17) 0.048(2) 0.049(2) -0.0026(18) 0.0254(17) -0.0064(16)
C2 0.041(2) 0.060(3) 0.047(3) 0.009(2) 0.023(2) 0.005(2)
C14 0.032(2) 0.038(2) 0.040(3) -0.0025(19) 0.017(2) -0.0030(17)
O1 0.117(3) 0.061(2) 0.144(5) -0.036(3) 0.082(3) -0.006(2)
C12 0.034(2) 0.054(3) 0.065(4) -0.010(2) 0.028(2) -0.004(2)
C1 0.054(3) 0.058(3) 0.072(4) 0.001(3) 0.041(3) 0.001(2)
C13 0.031(2) 0.053(3) 0.060(3) 0.006(2) 0.023(2) 0.0023(19)
O2 0.0370(17) 0.103(3) 0.096(3) 0.027(2) 0.0391(19) 0.0153(17)
C21 0.040(2) 0.045(2) 0.035(3) 0.001(2) 0.015(2) -0.0079(19)
C11 0.0296(19) 0.042(2) 0.037(3) -0.005(2) 0.0138(19) -0.0065(18)
O11 0.0416(16) 0.074(2) 0.057(2) 0.0232(18) 0.0228(16) 0.0023(16)
C15 0.053(3) 0.068(3) 0.063(4) 0.010(3) 0.037(3) -0.010(2)
C22 0.053(3) 0.090(4) 0.043(3) 0.015(3) 0.021(2) -0.003(3)
O91 0.0477(18) 0.069(2) 0.073(3) 0.0118(19) 0.0030(19) 0.0058(16)
C91 0.049(3) 0.074(3) 0.046(3) -0.012(3) 0.017(3) 0.008(3)
C93 0.096(4) 0.098(4) 0.079(5) -0.032(4) 0.045(4) -0.031(4)
C92 0.077(4) 0.110(5) 0.077(5) -0.015(4) -0.008(3) 0.040(4)

loop_
_atom_type_symbol
_atom_type_description
_atom_type_scat_dispersion_real
_atom_type_scat_dispersion_imag
_atom_type_scat_source
C C 0.0033 0.0016 'International Tables Vol C Tables 4.2.6.8 and 6.1.1.4'
H H 0.0000 0.0000 'International Tables Vol C Tables 4.2.6.8 and 6.1.1.4'
Br Br -0.2901 2.4595 'International Tables Vol C Tables 4.2.6.8 and 6.1.1.4'
N N 0.0061 0.0033 'International Tables Vol C Tables 4.2.6.8 and 6.1.1.4'
O O 0.0106 0.0060 'International Tables Vol C Tables 4.2.6.8 and 6.1.1.4'
Re Re -1.0185 7.2310 'International Tables Vol C Tables 4.2.6.8 and 6.1.1.4'

loop_
_exptl_crystal_face_index_h
_exptl_crystal_face_index_k
_exptl_crystal_face_index_l
_exptl_crystal_face_perp_dist
_exptl_oxdiff_crystal_face_indexfrac_h
_exptl_oxdiff_crystal_face_indexfrac_k
_exptl_oxdiff_crystal_face_indexfrac_l
_exptl_oxdiff_crystal_face_x
_exptl_oxdiff_crystal_face_y
_exptl_oxdiff_crystal_face_z
0 -1 2 0.0419 -0.0003 -0.9987 1.9976 -0.0399 -0.1385 0.0113
0 1 -2 0.0349 0.0003 0.9987 -1.9976 0.0399 0.1385 -0.0113
2 0 -1 0.0973 1.9974 0.0002 -0.9989 0.0094 -0.0083 -0.1266
-2 0 1 0.0973 -1.9974 -0.0002 0.9989 -0.0094 0.0083 0.1266
0 1 0 0.0344 0.0001 0.9987 -0.0001 0.0449 0.0020 0.0032
0 -1 0 0.0444 -0.0001 -0.9987 0.0001 -0.0449 -0.0020 -0.0032

loop_
_geom_angle_atom_site_label_1
_geom_angle_atom_site_label_2
_geom_angle_atom_site_label_3
_geom_angle
N1 Re1 Br1 84.14(7)
C3 Re1 Br1 89.95(13)
C3 Re1 N1 97.54(14)
C3 Re1 N4 175.12(15)
N4 Re1 Br1 85.35(9)
N4 Re1 N1 83.28(11)
C2 Re1 Br1 95.95(13)
C2 Re1 N1 177.11(16)
C2 Re1 C3 85.35(18)
C2 Re1 N4 93.84(16)
C1 Re1 Br1 177.82(12)
C1 Re1 N1 93.73(14)
C1 Re1 C3 89.9(2)
C1 Re1 N4 94.87(18)
C1 Re1 C2 86.20(18)
C14 N1 Re1 125.5(2)
C14 N1 C11 119.1(3)
C11 N1 Re1 115.4(2)
O3 C3 Re1 174.5(4)
C21 N4 Re1 132.2(3)
C14 N3 C21 133.3(3)
C12 N2 C11 121.5(4)
C12 N2 C15 121.9(3)
C11 N2 C15 116.6(3)
O2 C2 Re1 174.6(4)
N1 C14 N3 122.8(3)
N1 C14 C13 122.1(4)
N3 C14 C13 115.1(4)
C13 C12 N2 121.6(4)
O1 C1 Re1 176.1(4)
C12 C13 C14 118.3(4)
N4 C21 N3 121.3(4)
N4 C21 C22 123.9(4)
N3 C21 C22 114.8(3)
N2 C11 N1 117.4(3)
O11 C11 N1 123.5(3)
O11 C11 N2 119.2(4)
O91 C91 C93 121.9(5)
O91 C91 C92 119.8(5)
C93 C91 C92 118.3(5)

loop_
_geom_bond_atom_site_label_1
_geom_bond_atom_site_label_2
_geom_bond_distance
Re1 Br1 2.6573(4)
Re1 N1 2.242(3)
Re1 C3 1.937(5)
Re1 N4 2.132(3)
Re1 C2 1.887(4)
Re1 C1 1.887(5)
N1 C14 1.331(5)
N1 C11 1.409(5)
C3 O3 1.136(5)
N4 C21 1.271(5)
N3 C14 1.356(5)
N3 C21 1.370(5)
N2 C12 1.346(5)
N2 C11 1.400(4)
N2 C15 1.466(5)
C2 O2 1.156(4)
C14 C13 1.417(5)
O1 C1 1.158(5)
C12 C13 1.322(6)
C21 C22 1.485(6)
C11 O11 1.199(4)
O91 C91 1.216(5)
C91 C93 1.471(7)
C91 C92 1.482(7)

loop_
_geom_hbond_atom_site_label_D
_geom_hbond_atom_site_label_H
_geom_hbond_atom_site_label_A
_geom_hbond_distance_DH
_geom_hbond_distance_HA
_geom_hbond_distance_DA
_geom_hbond_angle_DHA
N3 H3 O91 0.86 2.02 2.875(4) 176.6
